data_4070777
loop_
_publ_author_name
'Kelly III, Roy A.'
'Clavier, Herv\'e'
'Giudice, Simona'
'Scott, Natalie M.'
'Stevens, Edwin D.'
'Bordner, Jon'
'Samardjiev, Ivan'
'Hoff, Carl D.'
'Cavallo, Luigi'
'Nolan, Steven P.'

_publ_section_title
;
 Determination of N-Heterocyclic Carbene (NHC) Steric and Electronic
 Parameters using the [(NHC)Ir(CO)2Cl] System
;
_journal_issue 2
_journal_name_full Organometallics
_journal_page_first 202
_journal_paper_doi 10.1021/om701001g
_journal_volume 27
_journal_year 2008
_chemical_formula_sum 'C29 H36 Cl Ir N2 O2'
_chemical_formula_weight 672.25
_chemical_name_common '[Ir(IPr)(CO)2Cl]'
_chemical_name_systematic
; 
 ? 
;
_space_group_IT_number 14
_symmetry_cell_setting monoclinic
_symmetry_space_group_name_Hall '-P 2yn'
_symmetry_space_group_name_H-M 'P 1 21/n 1'
_atom_sites_solution_hydrogens geom
_atom_sites_solution_primary direct
_atom_sites_solution_secondary difmap
_audit_creation_method SHELXL-97
_cell_angle_alpha 90.00
_cell_angle_beta 97.6540(10)
_cell_angle_gamma 90.00
_cell_formula_units_Z 4
_cell_length_a 10.6033(4)
_cell_length_b 15.1588(5)
_cell_length_c 18.2189(6)
_cell_measurement_reflns_used 37940
_cell_measurement_temperature 150(2)
_cell_measurement_theta_max 30.521
_cell_measurement_theta_min 2.109
_cell_volume 2902.29(17)
_computing_cell_refinement 'Bruker SMART'
_computing_data_collection 'Bruker SMART'
_computing_data_reduction 'Bruker SAINT'
_computing_molecular_graphics 'Bruker SHELXTL'
_computing_publication_material 'Bruker SHELXTL'
_computing_structure_refinement 'SHELXL-97 (Sheldrick, 1997)'
_computing_structure_solution 'SHELXS-97 (Sheldrick, 1990)'
_diffrn_ambient_temperature 150(2)
_diffrn_measured_fraction_theta_full 1.000
_diffrn_measured_fraction_theta_max 1.000
_diffrn_measurement_device_type 'CCD area detector'
_diffrn_measurement_method 'phi and omega scans'
_diffrn_radiation_monochromator graphite
_diffrn_radiation_source 'fine-focus sealed tube'
_diffrn_radiation_type MoK\a
_diffrn_radiation_wavelength 0.71073
_diffrn_reflns_av_R_equivalents 0.0312
_diffrn_reflns_av_sigmaI/netI 0.0190
_diffrn_reflns_limit_h_max 13
_diffrn_reflns_limit_h_min -13
_diffrn_reflns_limit_k_max 19
_diffrn_reflns_limit_k_min -19
_diffrn_reflns_limit_l_max 23
_diffrn_reflns_limit_l_min -23
_diffrn_reflns_number 39257
_diffrn_reflns_theta_full 27.50
_diffrn_reflns_theta_max 27.50
_diffrn_reflns_theta_min 1.75
_exptl_absorpt_coefficient_mu 4.719
_exptl_absorpt_correction_T_max 1.000000
_exptl_absorpt_correction_T_min 0.545180
_exptl_absorpt_correction_type empirical
_exptl_crystal_colour yellow
_exptl_crystal_density_diffrn 1.538
_exptl_crystal_density_meas 0
_exptl_crystal_density_method 'not measured'
_exptl_crystal_description Needle
_exptl_crystal_F_000 1336
_exptl_crystal_size_max 0.6
_exptl_crystal_size_mid 0.4
_exptl_crystal_size_min 0.25
_refine_diff_density_max 0.960
_refine_diff_density_min -0.985
_refine_diff_density_rms 0.086
_refine_ls_extinction_method none
_refine_ls_goodness_of_fit_ref 1.124
_refine_ls_hydrogen_treatment mixed
_refine_ls_matrix_type full
_refine_ls_number_parameters 324
_refine_ls_number_reflns 6662
_refine_ls_number_restraints 290
_refine_ls_restrained_S_all 1.136
_refine_ls_R_factor_all 0.0253
_refine_ls_R_factor_gt 0.0201
_refine_ls_shift/su_max 0.010
_refine_ls_shift/su_mean 0.000
_refine_ls_structure_factor_coef Fsqd
_refine_ls_weighting_details 'calc w=1/[\s^2^(Fo^2^)+(0.0111P)^2^+4.2827P] where P=(Fo^2^+2Fc^2^)/3'
_refine_ls_weighting_scheme calc
_refine_ls_wR_factor_gt 0.0454
_refine_ls_wR_factor_ref 0.0481
_reflns_number_gt 5990
_reflns_number_total 6662
_reflns_threshold_expression >2sigma(I)
_cod_data_source_file om701001g-file008.cif
_cod_data_source_block nol209m
_cod_depositor_comments
;
The following automatic conversions were performed:

'_symmetry_cell_setting' value 'Monoclinic' changed to 'monoclinic'
according to /home/saulius/struct/CIF-dictionaries/cif_core.dic
dictionary named 'cif_core.dic' version 2.4.1 from 2010-06-29.

Automatic conversion script
Id: cif_fix_values 1715 2011-07-08 13:25:40Z adriana 
;
_cod_original_sg_symbol_H-M P2(1)/n
_cod_database_code 4070777

loop_
_symmetry_equiv_pos_as_xyz
'x, y, z'
'-x+1/2, y+1/2, -z+1/2'
'-x, -y, -z'
'x-1/2, -y-1/2, z-1/2'

loop_
_atom_site_label
_atom_site_type_symbol
_atom_site_fract_x
_atom_site_fract_y
_atom_site_fract_z
_atom_site_U_iso_or_equiv
_atom_site_adp_type
_atom_site_occupancy
_atom_site_symmetry_multiplicity
_atom_site_calc_flag
_atom_site_refinement_flags
Ir1 Ir 0.966018(9) 0.483236(6) 0.248857(5) 0.02362(4) Uani 1 1 d U
Cl1 Cl 1.15578(8) 0.41628(5) 0.22550(5) 0.04342(17) Uani 1 1 d U
N1 N 1.0922(2) 0.65378(13) 0.31634(11) 0.0229(4) Uani 1 1 d U
C1 C 1.0565(2) 0.60519(16) 0.25477(13) 0.0217(5) Uani 1 1 d U
N2 N 1.09103(19) 0.65529(14) 0.19861(11) 0.0230(4) Uani 1 1 d U
C2 C 1.1491(3) 0.73240(17) 0.29931(15) 0.0292(5) Uani 1 1 d U
H2 H 1.1829 0.7766 0.3333 0.035 Uiso 1 1 calc R
C3 C 1.1470(3) 0.73376(17) 0.22567(15) 0.0287(5) Uani 1 1 d U
H3 H 1.1779 0.7796 0.1973 0.034 Uiso 1 1 calc R
C4 C 1.0881(2) 0.62615(16) 0.39223(13) 0.0242(5) Uani 1 1 d U
C5 C 0.9892(3) 0.65688(17) 0.42919(14) 0.0262(5) Uani 1 1 d U
C6 C 0.9937(3) 0.63295(19) 0.50362(14) 0.0323(6) Uani 1 1 d U
H6 H 0.9283 0.6523 0.5307 0.039 Uiso 1 1 calc R
C7 C 1.0913(3) 0.5818(2) 0.53831(14) 0.0356(6) Uani 1 1 d U
H7 H 1.0921 0.5662 0.5889 0.043 Uiso 1 1 calc R
C8 C 1.1879(3) 0.55301(19) 0.50048(15) 0.0338(6) Uani 1 1 d U
H8 H 1.2544 0.5179 0.5255 0.041 Uiso 1 1 calc R
C9 C 1.1897(3) 0.57452(18) 0.42594(14) 0.0284(5) Uani 1 1 d U
C10 C 1.2982(3) 0.5461(2) 0.38499(16) 0.0352(6) Uani 1 1 d U
H10 H 1.2660 0.5473 0.3308 0.042 Uiso 1 1 calc R
C11 C 1.4098(3) 0.6110(3) 0.3984(2) 0.0593(10) Uani 1 1 d U
H11A H 1.3803 0.6703 0.3831 0.089 Uiso 1 1 calc R
H11B H 1.4769 0.5928 0.3695 0.089 Uiso 1 1 calc R
H11C H 1.4435 0.6114 0.4512 0.089 Uiso 1 1 calc R
C12 C 1.3427(4) 0.4521(3) 0.4043(2) 0.0575(10) Uani 1 1 d U
H12A H 1.3811 0.4497 0.4563 0.086 Uiso 1 1 calc R
H12B H 1.4059 0.4344 0.3725 0.086 Uiso 1 1 calc R
H12C H 1.2698 0.4119 0.3967 0.086 Uiso 1 1 calc R
C13 C 0.8831(3) 0.71544(18) 0.39172(15) 0.0308(6) Uani 1 1 d U
H13 H 0.8747 0.7039 0.3372 0.037 Uiso 1 1 calc R
C14 C 0.9173(3) 0.8132(2) 0.40439(19) 0.0415(7) Uani 1 1 d U
H14A H 0.9331 0.8252 0.4577 0.062 Uiso 1 1 calc R
H14B H 0.8466 0.8500 0.3817 0.062 Uiso 1 1 calc R
H14C H 0.9939 0.8269 0.3819 0.062 Uiso 1 1 calc R
C15 C 0.7546(3) 0.6957(2) 0.41766(19) 0.0431(7) Uani 1 1 d U
H15A H 0.7362 0.6325 0.4122 0.065 Uiso 1 1 calc R
H15B H 0.6877 0.7294 0.3876 0.065 Uiso 1 1 calc R
H15C H 0.7576 0.7125 0.4698 0.065 Uiso 1 1 calc R
C16 C 1.0824(2) 0.63173(17) 0.12083(13) 0.0251(5) Uani 1 1 d U
C17 C 0.9669(3) 0.6444(2) 0.07546(15) 0.0328(6) Uani 1 1 d U
C18 C 0.9647(3) 0.6266(2) 0.00029(16) 0.0405(7) Uani 1 1 d U
H18 H 0.8878 0.6346 -0.0323 0.049 Uiso 1 1 calc R
C19 C 1.0720(3) 0.5975(2) -0.02771(15) 0.0423(7) Uani 1 1 d U
H19 H 1.0684 0.5853 -0.0791 0.051 Uiso 1 1 calc R
C20 C 1.1843(3) 0.5861(2) 0.01873(15) 0.0363(6) Uani 1 1 d U
H20 H 1.2577 0.5666 -0.0014 0.044 Uiso 1 1 calc R
C21 C 1.1932(2) 0.60263(18) 0.09492(14) 0.0278(5) Uani 1 1 d U
C22 C 1.3185(3) 0.5917(2) 0.14512(16) 0.0338(6) Uani 1 1 d U
H22 H 1.2988 0.5853 0.1970 0.041 Uiso 1 1 calc R
C23 C 1.4039(3) 0.6733(2) 0.14255(19) 0.0449(7) Uani 1 1 d U
H23A H 1.4237 0.6816 0.0920 0.067 Uiso 1 1 calc R
H23B H 1.4830 0.6647 0.1762 0.067 Uiso 1 1 calc R
H23C H 1.3594 0.7255 0.1578 0.067 Uiso 1 1 calc R
C24 C 1.3918(3) 0.5095(2) 0.1267(2) 0.0501(8) Uani 1 1 d U
H24A H 1.3356 0.4580 0.1244 0.075 Uiso 1 1 calc R
H24B H 1.4645 0.5004 0.1652 0.075 Uiso 1 1 calc R
H24C H 1.4224 0.5176 0.0787 0.075 Uiso 1 1 calc R
C25 C 0.8508(3) 0.6800(3) 0.10581(18) 0.0487(8) Uani 1 1 d U
H25 H 0.8597 0.6638 0.1595 0.058 Uiso 1 1 calc R
C26 C 0.8497(6) 0.7808(4) 0.1015(4) 0.135(3) Uani 1 1 d U
H26A H 0.8485 0.7992 0.0498 0.203 Uiso 1 1 calc R
H26B H 0.9262 0.8042 0.1313 0.203 Uiso 1 1 calc R
H26C H 0.7739 0.8035 0.1206 0.203 Uiso 1 1 calc R
C27 C 0.7290(4) 0.6409(7) 0.0700(4) 0.159(3) Uani 1 1 d U
H27A H 0.7178 0.6544 0.0169 0.239 Uiso 1 1 calc R
H27B H 0.6579 0.6658 0.0925 0.239 Uiso 1 1 calc R
H27C H 0.7312 0.5768 0.0770 0.239 Uiso 1 1 calc R
O28 O 0.7187(2) 0.5631(2) 0.26930(18) 0.0652(8) Uani 1 1 d U
C28 C 0.8118(3) 0.5344(2) 0.26267(18) 0.0391(7) Uani 1 1 d U
O29 O 0.8475(3) 0.30171(16) 0.25043(15) 0.0603(7) Uani 1 1 d U
C29 C 0.8914(3) 0.3703(2) 0.24815(15) 0.0377(6) Uani 1 1 d U

loop_
_atom_site_aniso_label
_atom_site_aniso_U_11
_atom_site_aniso_U_22
_atom_site_aniso_U_33
_atom_site_aniso_U_23
_atom_site_aniso_U_13
_atom_site_aniso_U_12
Ir1 0.02875(6) 0.02355(6) 0.01763(5) 0.00116(3) -0.00035(3) -0.00498(4)
Cl1 0.0425(4) 0.0317(4) 0.0553(5) -0.0019(3) 0.0038(3) 0.0051(3)
N1 0.0264(10) 0.0206(10) 0.0219(9) 0.0022(8) 0.0044(8) -0.0018(8)
C1 0.0186(10) 0.0236(12) 0.0231(11) 0.0041(9) 0.0040(9) 0.0025(8)
N2 0.0225(10) 0.0260(10) 0.0208(9) 0.0052(8) 0.0045(8) 0.0021(8)
C2 0.0335(14) 0.0219(12) 0.0334(13) 0.0000(10) 0.0093(11) -0.0052(10)
C3 0.0324(13) 0.0229(12) 0.0326(13) 0.0053(10) 0.0113(11) -0.0021(10)
C4 0.0311(12) 0.0225(12) 0.0187(11) -0.0016(9) 0.0019(9) -0.0066(10)
C5 0.0329(13) 0.0223(12) 0.0239(11) -0.0040(9) 0.0053(10) -0.0087(10)
C6 0.0393(15) 0.0343(15) 0.0242(12) -0.0046(10) 0.0079(11) -0.0143(11)
C7 0.0480(16) 0.0384(15) 0.0188(11) 0.0005(11) -0.0015(11) -0.0188(13)
C8 0.0396(15) 0.0318(14) 0.0266(13) 0.0020(11) -0.0080(11) -0.0100(12)
C9 0.0313(13) 0.0269(13) 0.0249(12) -0.0009(10) -0.0037(10) -0.0077(10)
C10 0.0316(14) 0.0397(15) 0.0324(14) -0.0009(12) -0.0032(11) 0.0029(12)
C11 0.0308(17) 0.079(3) 0.068(2) -0.009(2) 0.0074(16) -0.0083(17)
C12 0.066(2) 0.055(2) 0.049(2) 0.0049(17) 0.0002(18) 0.0256(19)
C13 0.0347(14) 0.0285(13) 0.0310(13) -0.0008(11) 0.0103(11) -0.0025(11)
C14 0.0495(18) 0.0289(15) 0.0492(18) -0.0019(13) 0.0179(15) 0.0006(13)
C15 0.0364(16) 0.0449(18) 0.0502(18) 0.0067(14) 0.0140(14) -0.0020(13)
C16 0.0273(12) 0.0290(13) 0.0195(11) 0.0067(9) 0.0055(9) 0.0001(10)
C17 0.0273(13) 0.0436(16) 0.0277(13) 0.0117(11) 0.0047(10) 0.0021(11)
C18 0.0364(15) 0.058(2) 0.0257(13) 0.0112(13) -0.0024(11) -0.0024(14)
C19 0.0479(17) 0.060(2) 0.0197(12) 0.0043(13) 0.0086(12) -0.0103(15)
C20 0.0352(14) 0.0476(17) 0.0290(13) 0.0008(12) 0.0147(11) -0.0046(13)
C21 0.0267(12) 0.0329(14) 0.0249(12) 0.0045(10) 0.0076(10) -0.0018(10)
C22 0.0250(13) 0.0440(16) 0.0334(14) 0.0030(12) 0.0077(11) 0.0039(11)
C23 0.0285(15) 0.056(2) 0.0507(19) -0.0045(15) 0.0084(13) -0.0056(13)
C24 0.0360(16) 0.053(2) 0.062(2) -0.0019(17) 0.0108(15) 0.0137(14)
C25 0.0291(15) 0.079(2) 0.0378(16) 0.0160(16) 0.0041(12) 0.0193(15)
C26 0.148(5) 0.096(3) 0.184(6) 0.086(4) 0.109(5) 0.092(3)
C27 0.023(2) 0.348(9) 0.105(4) -0.094(6) 0.003(2) -0.006(4)
O28 0.0403(14) 0.0661(18) 0.091(2) -0.0197(16) 0.0164(14) -0.0060(12)
C28 0.0378(15) 0.0345(16) 0.0439(16) -0.0060(13) 0.0008(13) -0.0177(12)
O29 0.0766(18) 0.0384(13) 0.0629(16) 0.0011(12) -0.0014(14) -0.0287(13)
C29 0.0483(17) 0.0387(16) 0.0241(13) -0.0005(11) -0.0028(12) -0.0102(13)

loop_
_atom_type_symbol
_atom_type_description
_atom_type_scat_dispersion_real
_atom_type_scat_dispersion_imag
_atom_type_scat_source
C C 0.0033 0.0016 'International Tables Vol C Tables 4.2.6.8 and 6.1.1.4'
H H 0.0000 0.0000 'International Tables Vol C Tables 4.2.6.8 and 6.1.1.4'
N N 0.0061 0.0033 'International Tables Vol C Tables 4.2.6.8 and 6.1.1.4'
O O 0.0106 0.0060 'International Tables Vol C Tables 4.2.6.8 and 6.1.1.4'
Cl Cl 0.1484 0.1585 'International Tables Vol C Tables 4.2.6.8 and 6.1.1.4'
Ir Ir -1.4442 7.9887 'International Tables Vol C Tables 4.2.6.8 and 6.1.1.4'

loop_
_geom_angle_atom_site_label_1
_geom_angle_atom_site_label_2
_geom_angle_atom_site_label_3
_geom_angle
C28 Ir1 C29 90.24(14)
C28 Ir1 C1 91.71(11)
C29 Ir1 C1 176.55(11)
C28 Ir1 Cl1 177.10(10)
C29 Ir1 Cl1 88.57(11)
C1 Ir1 Cl1 89.61(7)
C1 N1 C2 111.3(2)
C1 N1 C4 126.3(2)
C2 N1 C4 122.0(2)
N1 C1 N2 104.2(2)
N1 C1 Ir1 127.11(17)
N2 C1 Ir1 128.68(18)
C1 N2 C3 110.8(2)
C1 N2 C16 127.4(2)
C3 N2 C16 121.7(2)
C3 C2 N1 106.7(2)
C2 C3 N2 106.9(2)
C5 C4 C9 123.7(2)
C5 C4 N1 118.8(2)
C9 C4 N1 117.3(2)
C6 C5 C4 116.7(3)
C6 C5 C13 121.0(2)
C4 C5 C13 122.3(2)
C7 C6 C5 121.2(3)
C6 C7 C8 120.8(2)
C7 C8 C9 121.2(3)
C8 C9 C4 116.4(3)
C8 C9 C10 121.4(3)
C4 C9 C10 122.1(2)
C9 C10 C12 112.6(3)
C9 C10 C11 111.1(3)
C12 C10 C11 110.7(3)
C5 C13 C15 112.5(2)
C5 C13 C14 110.5(2)
C15 C13 C14 110.1(2)
C21 C16 C17 123.7(2)
C21 C16 N2 117.5(2)
C17 C16 N2 118.7(2)
C18 C17 C16 117.0(3)
C18 C17 C25 121.3(3)
C16 C17 C25 121.6(3)
C19 C18 C17 121.2(3)
C20 C19 C18 120.1(3)
C19 C20 C21 121.7(3)
C16 C21 C20 116.3(2)
C16 C21 C22 122.7(2)
C20 C21 C22 121.0(2)
C21 C22 C24 112.8(3)
C21 C22 C23 111.4(2)
C24 C22 C23 109.2(3)
C27 C25 C17 113.4(4)
C27 C25 C26 112.0(5)
C17 C25 C26 109.7(3)
O28 C28 Ir1 177.9(3)
O29 C29 Ir1 177.5(3)

loop_
_geom_bond_atom_site_label_1
_geom_bond_atom_site_label_2
_geom_bond_distance
Ir1 C28 1.857(4)
Ir1 C29 1.886(3)
Ir1 C1 2.079(2)
Ir1 Cl1 2.3426(8)
N1 C1 1.353(3)
N1 C2 1.389(3)
N1 C4 1.451(3)
C1 N2 1.363(3)
N2 C3 1.390(3)
N2 C16 1.452(3)
C2 C3 1.339(4)
C4 C5 1.400(4)
C4 C9 1.405(4)
C5 C6 1.398(4)
C5 C13 1.521(4)
C6 C7 1.377(4)
C7 C8 1.379(4)
C8 C9 1.399(4)
C9 C10 1.514(4)
C10 C12 1.527(5)
C10 C11 1.534(5)
C13 C15 1.530(4)
C13 C14 1.536(4)
C16 C21 1.395(4)
C16 C17 1.396(4)
C17 C18 1.393(4)
C17 C25 1.515(4)
C18 C19 1.380(5)
C19 C20 1.377(4)
C20 C21 1.401(4)
C21 C22 1.518(4)
C22 C24 1.529(4)
C22 C23 1.537(4)
C25 C27 1.490(6)
C25 C26 1.530(7)
O28 C28 1.100(4)
O29 C29 1.141(4)
